data_7117823
loop_
_publ_author_name
'Marina Fukawa'
'Takayuki Sato'
'Yoshio Kabe'

_publ_section_title
;
 A hydrogen bonded molecular capsule versus a 3D network of tripodal
 organopolysilanols
;
_journal_name_full Chem.Commun.
_journal_page_first 14746
_journal_paper_doi 10.1039/C5cc04515K
_journal_volume 51
_journal_year 2015
_chemical_formula_moiety 'C33 H66 Si3'
_chemical_formula_sum 'C33 H66 Si3'
_chemical_formula_weight 547.13
_chemical_melting_point 338
_chemical_name_common tris(diisopropylsilylmethyl)triethylbenzene
_chemical_name_systematic
;
 ?
;
_space_group_IT_number 14
_symmetry_cell_setting monoclinic
_symmetry_space_group_name_Hall '-P 2ybc'
_symmetry_space_group_name_H-M 'P 1 21/c 1'
_atom_sites_solution_hydrogens geom
_atom_sites_solution_primary direct
_atom_sites_solution_secondary difmap
_audit_creation_method SHELXL-97
_audit_update_record
;
2015-07-02 deposited with the CCDC.
2015-08-10 downloaded from the CCDC.
;
_cell_angle_alpha 90.00
_cell_angle_beta 93.236(2)
_cell_angle_gamma 90.00
_cell_formula_units_Z 8
_cell_length_a 27.388(3)
_cell_length_b 9.4848(9)
_cell_length_c 27.972(3)
_cell_measurement_reflns_used 17512
_cell_measurement_temperature 120(2)
_cell_measurement_theta_max 27.4855
_cell_measurement_theta_min 3.0342
_cell_volume 7254.7(13)
_computing_cell_refinement 'CrystalClear (Rigaku Inc., 2008)'
_computing_data_collection 'CrystalClear (Rigaku Inc., 2008)'
_computing_data_reduction 'CrystalClear (Rigaku Inc., 2008)'
_computing_molecular_graphics 'Ortep-3 for Windows (Farrugia, 1997)'
_computing_publication_material 'WinGX publication routines (Farrugia, 1999)'
_computing_structure_refinement 'SHELXL-97 (Sheldrick, 1997)'
_computing_structure_solution 'SHELXS-97 (Sheldrick, 1990)'
_diffrn_ambient_temperature 120(2)
_diffrn_measured_fraction_theta_full 0.981
_diffrn_measured_fraction_theta_max 0.981
_diffrn_measurement_device_type
;
'Saturn724+ (4x4 bin mode)'
;
_diffrn_radiation_monochromator graphite
_diffrn_radiation_source 'fine-focus sealed tube'
_diffrn_radiation_type MoK\a
_diffrn_radiation_wavelength 0.71073
_diffrn_reflns_av_R_equivalents 0.0480
_diffrn_reflns_av_sigmaI/netI 0.0472
_diffrn_reflns_limit_h_max 32
_diffrn_reflns_limit_h_min -35
_diffrn_reflns_limit_k_max 11
_diffrn_reflns_limit_k_min -11
_diffrn_reflns_limit_l_max 36
_diffrn_reflns_limit_l_min -36
_diffrn_reflns_number 57106
_diffrn_reflns_theta_full 27.48
_diffrn_reflns_theta_max 27.48
_diffrn_reflns_theta_min 3.03
_exptl_absorpt_coefficient_mu 0.149
_exptl_absorpt_correction_type none
_exptl_crystal_colour colorless
_exptl_crystal_density_diffrn 1.002
_exptl_crystal_density_method 'not measured'
_exptl_crystal_description chip
_exptl_crystal_F_000 2448
_exptl_crystal_size_max 0.2
_exptl_crystal_size_mid 0.15
_exptl_crystal_size_min 0.1
_refine_diff_density_max 1.282
_refine_diff_density_min -0.635
_refine_diff_density_rms 0.061
_refine_ls_extinction_method none
_refine_ls_goodness_of_fit_ref 1.072
_refine_ls_hydrogen_treatment mixed
_refine_ls_matrix_type full
_refine_ls_number_parameters 703
_refine_ls_number_reflns 16329
_refine_ls_number_restraints 1
_refine_ls_restrained_S_all 1.072
_refine_ls_R_factor_all 0.0780
_refine_ls_R_factor_gt 0.0604
_refine_ls_shift/su_max 0.001
_refine_ls_shift/su_mean 0.000
_refine_ls_structure_factor_coef Fsqd
_refine_ls_weighting_details 'calc w=1/[\s^2^(Fo^2^)+(0.0843P)^2^+2.3620P] where P=(Fo^2^+2Fc^2^)/3'
_refine_ls_weighting_scheme calc
_refine_ls_wR_factor_gt 0.1535
_refine_ls_wR_factor_ref 0.1677
_reflns_number_gt 12569
_reflns_number_total 16329
_reflns_threshold_expression >2sigma(I)
_cod_data_source_file c5cc04515k2.cif.txt
_cod_data_source_block Et3C6(CH2SiiPr2H)3_2b
_cod_depositor_comments
;

2017-03-09
Z value and formula fixed to values more according to usual
chemical conventions.                 miguel
;
_cod_original_formula_sum 'C66 H132 Si6'
_cod_original_formula_weight 1094.26
_cod_original_formula_units_Z 4
_cod_original_cell_volume 7254.9(13)
_cod_original_sg_symbol_H-M 'P 21/c'
_cod_database_code 7117823

loop_
_symmetry_equiv_pos_as_xyz
'x, y, z'
'-x, y+1/2, -z+1/2'
'-x, -y, -z'
'x, -y-1/2, z-1/2'

loop_
_atom_site_label
_atom_site_type_symbol
_atom_site_fract_x
_atom_site_fract_y
_atom_site_fract_z
_atom_site_U_iso_or_equiv
_atom_site_adp_type
_atom_site_occupancy
_atom_site_symmetry_multiplicity
_atom_site_calc_flag
_atom_site_refinement_flags
_atom_site_disorder_assembly
_atom_site_disorder_group
C7 C -0.49076(6) 0.35635(19) 0.83143(6) 0.0196(4) Uani 1 1 d . . .
C8 C -0.46748(7) 0.40647(18) 0.79096(6) 0.0190(4) Uani 1 1 d . . .
C9 C -0.42050(6) 0.35630(19) 0.78157(6) 0.0190(4) Uani 1 1 d . . .
C10 C -0.39663(6) 0.25862(19) 0.81282(6) 0.0194(4) Uani 1 1 d . . .
C11 C -0.41965(7) 0.21068(19) 0.85353(7) 0.0202(4) Uani 1 1 d . . .
C12 C -0.46694(7) 0.25986(19) 0.86279(6) 0.0200(4) Uani 1 1 d . . .
C13 C -0.54151(7) 0.4098(2) 0.84151(7) 0.0222(4) Uani 1 1 d . . .
H13A H -0.5589 0.3347 0.8568 0.027 Uiso 1 1 calc R . .
H13B H -0.5590 0.4295 0.8111 0.027 Uiso 1 1 calc R . .
C14 C -0.60846(10) 0.4489(3) 0.94482(10) 0.0478(6) Uani 1 1 d . . .
H14A H -0.6386 0.4563 0.9605 0.072 Uiso 1 1 calc R . .
H14B H -0.5815 0.4485 0.9683 0.072 Uiso 1 1 calc R . .
H14C H -0.6083 0.3629 0.9267 0.072 Uiso 1 1 calc R . .
C15 C -0.60350(8) 0.5745(2) 0.91115(8) 0.0305(5) Uani 1 1 d . . .
H15 H -0.6034 0.6596 0.9310 0.037 Uiso 1 1 calc R . .
C16 C -0.64774(8) 0.5860(3) 0.87542(9) 0.0460(6) Uani 1 1 d . . .
H16A H -0.6493 0.5040 0.8553 0.069 Uiso 1 1 calc R . .
H16B H -0.6446 0.6687 0.8560 0.069 Uiso 1 1 calc R . .
H16C H -0.6771 0.5926 0.8925 0.069 Uiso 1 1 calc R . .
C17 C -0.50057(8) 0.7040(2) 0.96304(8) 0.0333(5) Uani 1 1 d . . .
H17A H -0.4720 0.7172 0.9841 0.050 Uiso 1 1 calc R . .
H17B H -0.5272 0.6723 0.9812 0.050 Uiso 1 1 calc R . .
H17C H -0.5092 0.7917 0.9477 0.050 Uiso 1 1 calc R . .
C18 C -0.48988(7) 0.5933(2) 0.92497(8) 0.0279(4) Uani 1 1 d . . .
H18 H -0.4844 0.5026 0.9411 0.034 Uiso 1 1 calc R . .
C19 C -0.44309(8) 0.6330(3) 0.90064(9) 0.0419(6) Uani 1 1 d . . .
H19A H -0.4477 0.7218 0.8845 0.063 Uiso 1 1 calc R . .
H19B H -0.4358 0.5616 0.8778 0.063 Uiso 1 1 calc R . .
H19C H -0.4165 0.6405 0.9243 0.063 Uiso 1 1 calc R . .
C20 C -0.39499(7) 0.4103(2) 0.73843(7) 0.0213(4) Uani 1 1 d . . .
H20A H -0.4194 0.4272 0.7125 0.026 Uiso 1 1 calc R . .
H20B H -0.3731 0.3376 0.7280 0.026 Uiso 1 1 calc R . .
C21 C -0.27553(8) 0.5402(2) 0.81753(8) 0.0356(5) Uani 1 1 d . . .
H21A H -0.2561 0.6074 0.8014 0.053 Uiso 1 1 calc R . .
H21B H -0.2722 0.4490 0.8032 0.053 Uiso 1 1 calc R . .
H21C H -0.2646 0.5359 0.8507 0.053 Uiso 1 1 calc R . .
C22 C -0.32940(7) 0.5854(2) 0.81316(7) 0.0257(4) Uani 1 1 d . . .
H22 H -0.3473 0.5181 0.8321 0.031 Uiso 1 1 calc R . .
C23 C -0.33519(9) 0.7296(2) 0.83659(8) 0.0376(5) Uani 1 1 d . . .
H23A H -0.3218 0.7264 0.8690 0.056 Uiso 1 1 calc R . .
H23B H -0.3693 0.7537 0.8363 0.056 Uiso 1 1 calc R . .
H23C H -0.3181 0.7994 0.8191 0.056 Uiso 1 1 calc R . .
C24 C -0.29081(8) 0.7507(2) 0.70557(8) 0.0363(5) Uani 1 1 d . . .
H24A H -0.2687 0.7620 0.6804 0.055 Uiso 1 1 calc R . .
H24B H -0.2735 0.7642 0.7360 0.055 Uiso 1 1 calc R . .
H24C H -0.3166 0.8192 0.7017 0.055 Uiso 1 1 calc R . .
C25 C -0.31270(8) 0.6025(2) 0.70323(8) 0.0298(5) Uani 1 1 d . . .
H25 H -0.2862 0.5345 0.7096 0.036 Uiso 1 1 calc R . .
C26 C -0.33556(10) 0.5747(3) 0.65261(9) 0.0497(7) Uani 1 1 d . . .
H26A H -0.3622 0.6389 0.6460 0.075 Uiso 1 1 calc R . .
H26B H -0.3475 0.4795 0.6506 0.075 Uiso 1 1 calc R . .
H26C H -0.3113 0.5882 0.6296 0.075 Uiso 1 1 calc R . .
C27 C -0.39425(7) 0.1054(2) 0.88751(7) 0.0235(4) Uani 1 1 d . . .
H27A H -0.3712 0.0507 0.8700 0.028 Uiso 1 1 calc R . .
H27B H -0.4185 0.0408 0.8989 0.028 Uiso 1 1 calc R . .
C28 C -0.30025(11) 0.4345(3) 0.95436(10) 0.0496(7) Uani 1 1 d . . .
H28A H -0.2895 0.4032 0.9859 0.074 Uiso 1 1 calc R . .
H28B H -0.3300 0.4872 0.9561 0.074 Uiso 1 1 calc R . .
H28C H -0.2756 0.4933 0.9416 0.074 Uiso 1 1 calc R . .
C29 C -0.30931(8) 0.3061(2) 0.92164(7) 0.0303(5) Uani 1 1 d . . .
H29 H -0.3196 0.3430 0.8899 0.036 Uiso 1 1 calc R . .
C30 C -0.26145(8) 0.2263(3) 0.91577(9) 0.0405(6) Uani 1 1 d . . .
H30A H -0.2380 0.2884 0.9025 0.061 Uiso 1 1 calc R . .
H30B H -0.2674 0.1477 0.8946 0.061 Uiso 1 1 calc R . .
H30C H -0.2489 0.1929 0.9464 0.061 Uiso 1 1 calc R . .
C31 C -0.31642(12) 0.1122(3) 1.03072(10) 0.0616(8) Uani 1 1 d . . .
H31A H -0.3409 0.1647 1.0463 0.092 Uiso 1 1 calc R . .
H31B H -0.2900 0.1738 1.0236 0.092 Uiso 1 1 calc R . .
H31C H -0.3043 0.0378 1.0514 0.092 Uiso 1 1 calc R . .
C32 C -0.33867(9) 0.0492(3) 0.98440(8) 0.0378(5) Uani 1 1 d . . .
H32 H -0.3132 -0.0055 0.9695 0.045 Uiso 1 1 calc R . .
C33 C -0.37932(14) -0.0504(4) 0.99566(15) 0.0983(15) Uani 1 1 d . . .
H33A H -0.3667 -0.1231 1.0168 0.147 Uiso 1 1 calc R . .
H33B H -0.3927 -0.0923 0.9665 0.147 Uiso 1 1 calc R . .
H33C H -0.4045 0.0006 1.0108 0.147 Uiso 1 1 calc R . .
C34 C -0.49444(7) 0.5043(2) 0.75587(7) 0.0225(4) Uani 1 1 d . . .
H34A H -0.4711 0.5646 0.7409 0.027 Uiso 1 1 calc R . .
H34B H -0.5164 0.5639 0.7729 0.027 Uiso 1 1 calc R . .
C35 C -0.52377(7) 0.4205(2) 0.71730(7) 0.0267(4) Uani 1 1 d . . .
H35A H -0.5020 0.3614 0.7005 0.040 Uiso 1 1 calc R . .
H35B H -0.5401 0.4846 0.6952 0.040 Uiso 1 1 calc R . .
H35C H -0.5476 0.3631 0.7321 0.040 Uiso 1 1 calc R . .
C36 C -0.34745(7) 0.1992(2) 0.80003(7) 0.0226(4) Uani 1 1 d . . .
H36A H -0.3295 0.1679 0.8290 0.027 Uiso 1 1 calc R . .
H36B H -0.3286 0.2727 0.7856 0.027 Uiso 1 1 calc R . .
C37 C -0.35376(7) 0.0751(2) 0.76512(8) 0.0279(4) Uani 1 1 d . . .
H37A H -0.3692 -0.0019 0.7806 0.042 Uiso 1 1 calc R . .
H37B H -0.3223 0.0458 0.7553 0.042 Uiso 1 1 calc R . .
H37C H -0.3737 0.1038 0.7375 0.042 Uiso 1 1 calc R . .
C38 C -0.49308(7) 0.2024(2) 0.90510(7) 0.0247(4) Uani 1 1 d . . .
H38A H -0.5139 0.2754 0.9172 0.030 Uiso 1 1 calc R . .
H38B H -0.4691 0.1772 0.9305 0.030 Uiso 1 1 calc R . .
C39 C -0.52428(8) 0.0728(2) 0.89144(8) 0.0339(5) Uani 1 1 d . . .
H39A H -0.5469 0.0960 0.8652 0.051 Uiso 1 1 calc R . .
H39B H -0.5420 0.0438 0.9184 0.051 Uiso 1 1 calc R . .
H39C H -0.5034 -0.0027 0.8822 0.051 Uiso 1 1 calc R . .
C40 C -0.08060(7) -0.11914(19) 0.72197(6) 0.0202(4) Uani 1 1 d . . .
C41 C -0.10703(6) -0.21345(19) 0.69187(7) 0.0202(4) Uani 1 1 d . . .
C42 C -0.08684(6) -0.26318(19) 0.64984(6) 0.0194(4) Uani 1 1 d . . .
C43 C -0.04005(7) -0.21684(19) 0.63807(6) 0.0192(4) Uani 1 1 d . . .
C44 C -0.01380(7) -0.12148(19) 0.66818(6) 0.0194(4) Uani 1 1 d . . .
C45 C -0.03420(7) -0.07141(19) 0.70986(6) 0.0196(4) Uani 1 1 d . . .
C46 C -0.10132(7) -0.0739(2) 0.76908(7) 0.0238(4) Uani 1 1 d . . .
H46A H -0.0738 -0.0598 0.7920 0.029 Uiso 1 1 calc R . .
H46B H -0.1199 -0.1529 0.7806 0.029 Uiso 1 1 calc R . .
C47 C -0.14959(9) 0.0520(3) 0.87161(9) 0.0470(6) Uani 1 1 d . . .
H47A H -0.1707 0.0460 0.8978 0.070 Uiso 1 1 calc R . .
H47B H -0.1284 0.1322 0.8761 0.070 Uiso 1 1 calc R . .
H47C H -0.1303 -0.0322 0.8705 0.070 Uiso 1 1 calc R . .
C48 C -0.18038(7) 0.0679(2) 0.82474(8) 0.0318(5) Uani 1 1 d . . .
H48 H -0.1995 0.1547 0.8272 0.038 Uiso 1 1 calc R . .
C49 C -0.21705(8) -0.0545(2) 0.81844(8) 0.0367(5) Uani 1 1 d . . .
H49A H -0.1996 -0.1417 0.8160 0.055 Uiso 1 1 calc R . .
H49B H -0.2375 -0.0400 0.7898 0.055 Uiso 1 1 calc R . .
H49C H -0.2370 -0.0582 0.8456 0.055 Uiso 1 1 calc R . .
C50 C -0.22250(9) 0.2293(3) 0.72351(10) 0.0457(6) Uani 1 1 d . . .
H50A H -0.2089 0.3167 0.7353 0.069 Uiso 1 1 calc R . .
H50B H -0.2436 0.1910 0.7465 0.069 Uiso 1 1 calc R . .
H50C H -0.2409 0.2456 0.6938 0.069 Uiso 1 1 calc R . .
C51 C -0.18085(8) 0.1242(2) 0.71531(8) 0.0337(5) Uani 1 1 d . . .
H51 H -0.1957 0.0349 0.7046 0.040 Uiso 1 1 calc R . .
C52 C -0.14949(10) 0.1779(3) 0.67569(9) 0.0467(6) Uani 1 1 d . . .
H52A H -0.1698 0.1938 0.6471 0.070 Uiso 1 1 calc R . .
H52B H -0.1250 0.1090 0.6694 0.070 Uiso 1 1 calc R . .
H52C H -0.1340 0.2646 0.6856 0.070 Uiso 1 1 calc R . .
C53 C -0.11315(7) -0.3726(2) 0.61835(7) 0.0232(4) Uani 1 1 d . . .
H53A H -0.1360 -0.4215 0.6378 0.028 Uiso 1 1 calc R . .
H53B H -0.0891 -0.4413 0.6094 0.028 Uiso 1 1 calc R . .
C54 C -0.20210(12) -0.0864(3) 0.59323(12) 0.0611(8) Uani 1 1 d . . .
H54A H -0.1893 -0.0266 0.5692 0.092 Uiso 1 1 calc R . .
H54B H -0.1796 -0.0886 0.6208 0.092 Uiso 1 1 calc R . .
H54C H -0.2330 -0.0502 0.6022 0.092 Uiso 1 1 calc R . .
C55 C -0.20896(9) -0.2348(3) 0.57338(10) 0.0471(6) Uani 1 1 d . . .
H55 H -0.2241 -0.2925 0.5975 0.057 Uiso 1 1 calc R . .
C56 C -0.24364(11) -0.2315(4) 0.52796(12) 0.0702(9) Uani 1 1 d . . .
H56A H -0.2737 -0.1864 0.5351 0.105 Uiso 1 1 calc R . .
H56B H -0.2502 -0.3262 0.5173 0.105 Uiso 1 1 calc R . .
H56C H -0.2285 -0.1800 0.5032 0.105 Uiso 1 1 calc R . .
C57 C -0.17696(11) -0.6014(3) 0.54821(11) 0.0599(8) Uani 1 1 d U . .
H57A H -0.1814 -0.6794 0.5265 0.090 Uiso 1 1 calc R . .
H57B H -0.2080 -0.5750 0.5599 0.090 Uiso 1 1 calc R . .
H57C H -0.1551 -0.6282 0.5747 0.090 Uiso 1 1 calc R . .
C58 C -0.15537(9) -0.4761(3) 0.52196(9) 0.0427(6) Uani 1 1 d U . .
H58 H -0.1782 -0.4521 0.4949 0.051 Uiso 1 1 calc R . .
C59 C -0.10718(11) -0.5174(3) 0.50187(10) 0.0523(7) Uani 1 1 d . . .
H59A H -0.0838 -0.5390 0.5277 0.078 Uiso 1 1 calc R . .
H59B H -0.0952 -0.4406 0.4834 0.078 Uiso 1 1 calc R . .
H59C H -0.1119 -0.5987 0.4817 0.078 Uiso 1 1 calc R . .
C60 C 0.03724(7) -0.0755(2) 0.65566(7) 0.0216(4) Uani 1 1 d . . .
H60A H 0.0526 -0.1549 0.6406 0.026 Uiso 1 1 calc R . .
H60B H 0.0560 -0.0566 0.6854 0.026 Uiso 1 1 calc R . .
C61 C -0.05651(8) 0.1426(3) 0.58986(9) 0.0407(6) Uani 1 1 d . . .
H61A H -0.0529 0.2264 0.6090 0.061 Uiso 1 1 calc R . .
H61B H -0.0660 0.0655 0.6096 0.061 Uiso 1 1 calc R . .
H61C H -0.0812 0.1576 0.5646 0.061 Uiso 1 1 calc R . .
C62 C -0.00786(7) 0.1079(2) 0.56817(7) 0.0262(4) Uani 1 1 d . . .
H62 H -0.0119 0.0195 0.5502 0.031 Uiso 1 1 calc R . .
C63 C 0.00541(9) 0.2243(2) 0.53300(8) 0.0334(5) Uani 1 1 d . . .
H63A H -0.0214 0.2384 0.5098 0.050 Uiso 1 1 calc R . .
H63B H 0.0340 0.1968 0.5169 0.050 Uiso 1 1 calc R . .
H63C H 0.0119 0.3104 0.5502 0.050 Uiso 1 1 calc R . .
C64 C 0.10496(8) -0.0495(3) 0.54985(8) 0.0396(5) Uani 1 1 d . . .
H64A H 0.1359 -0.0497 0.5354 0.059 Uiso 1 1 calc R . .
H64B H 0.0792 -0.0361 0.5255 0.059 Uiso 1 1 calc R . .
H64C H 0.1004 -0.1380 0.5657 0.059 Uiso 1 1 calc R . .
C65 C 0.10389(8) 0.0706(2) 0.58647(8) 0.0319(5) Uani 1 1 d . . .
H65 H 0.1082 0.1588 0.5689 0.038 Uiso 1 1 calc R . .
C66 C 0.14693(8) 0.0585(3) 0.62338(10) 0.0524(7) Uani 1 1 d . . .
H66A H 0.1444 -0.0281 0.6409 0.079 Uiso 1 1 calc R . .
H66B H 0.1465 0.1366 0.6452 0.079 Uiso 1 1 calc R . .
H66C H 0.1770 0.0592 0.6073 0.079 Uiso 1 1 calc R . .
C67 C -0.15608(7) -0.2691(2) 0.70619(7) 0.0254(4) Uani 1 1 d . . .
H67A H -0.1764 -0.2899 0.6775 0.030 Uiso 1 1 calc R . .
H67B H -0.1724 -0.1966 0.7238 0.030 Uiso 1 1 calc R . .
C68 C -0.15128(8) -0.4022(2) 0.73703(9) 0.0340(5) Uani 1 1 d . . .
H68A H -0.1379 -0.4771 0.7187 0.051 Uiso 1 1 calc R . .
H68B H -0.1829 -0.4293 0.7470 0.051 Uiso 1 1 calc R . .
H68C H -0.1300 -0.3837 0.7647 0.051 Uiso 1 1 calc R . .
C69 C -0.01685(7) -0.2763(2) 0.59449(7) 0.0231(4) Uani 1 1 d . . .
H69A H 0.0041 -0.2051 0.5815 0.028 Uiso 1 1 calc R . .
H69B H -0.0424 -0.2983 0.5702 0.028 Uiso 1 1 calc R . .
C70 C 0.01331(8) -0.4091(2) 0.60563(8) 0.0308(5) Uani 1 1 d . . .
H70A H 0.0364 -0.3909 0.6320 0.046 Uiso 1 1 calc R . .
H70B H 0.0305 -0.4352 0.5780 0.046 Uiso 1 1 calc R . .
H70C H -0.0080 -0.4845 0.6138 0.046 Uiso 1 1 calc R . .
C71 C -0.00472(7) 0.0255(2) 0.74366(7) 0.0236(4) Uani 1 1 d . . .
H71A H -0.0268 0.0853 0.7604 0.028 Uiso 1 1 calc R . .
H71B H 0.0158 0.0859 0.7252 0.028 Uiso 1 1 calc R . .
C72 C 0.02751(7) -0.0579(2) 0.78022(7) 0.0284(4) Uani 1 1 d . . .
H72A H 0.0073 -0.1176 0.7985 0.043 Uiso 1 1 calc R . .
H72B H 0.0452 0.0064 0.8013 0.043 Uiso 1 1 calc R . .
H72C H 0.0502 -0.1147 0.7637 0.043 Uiso 1 1 calc R . .
Si1 Si -0.543878(19) 0.57335(6) 0.880387(19) 0.02307(13) Uani 1 1 d . . .
Si2 Si -0.358614(19) 0.57861(6) 0.75012(2) 0.02291(13) Uani 1 1 d . . .
Si3 Si -0.36052(2) 0.19001(6) 0.940791(19) 0.02459(13) Uani 1 1 d . . .
Si4 Si -0.14180(2) 0.08846(6) 0.77150(2) 0.02744(14) Uani 1 1 d . . .
Si5 Si -0.14809(2) -0.31363(7) 0.56156(2) 0.03140(15) Uani 1 1 d . . .
Si6 Si 0.04340(2) 0.08313(6) 0.615325(19) 0.02289(13) Uani 1 1 d . . .
H1 H -0.5453(8) 0.689(2) 0.8507(8) 0.036(6) Uiso 1 1 d . . .
H6 H 0.0452(8) 0.206(2) 0.6443(9) 0.038(6) Uiso 1 1 d . . .
H3 H -0.3950(9) 0.276(2) 0.9634(9) 0.046(7) Uiso 1 1 d . . .
H5 H -0.1275(10) -0.201(3) 0.5376(10) 0.058(8) Uiso 1 1 d . . .
H4 H -0.1113(8) 0.210(2) 0.7813(8) 0.032(6) Uiso 1 1 d . . .
H2 H -0.3908(8) 0.692(2) 0.7447(8) 0.033(6) Uiso 1 1 d . . .

loop_
_atom_site_aniso_label
_atom_site_aniso_U_11
_atom_site_aniso_U_22
_atom_site_aniso_U_33
_atom_site_aniso_U_23
_atom_site_aniso_U_13
_atom_site_aniso_U_12
C7 0.0193(9) 0.0200(9) 0.0198(9) -0.0041(7) 0.0031(7) 0.0006(7)
C8 0.0199(9) 0.0167(9) 0.0207(9) -0.0020(7) 0.0023(7) 0.0000(7)
C9 0.0181(8) 0.0194(9) 0.0196(9) -0.0031(7) 0.0022(7) -0.0030(7)
C10 0.0172(8) 0.0194(9) 0.0218(9) -0.0043(7) 0.0022(7) -0.0001(7)
C11 0.0208(9) 0.0198(9) 0.0199(9) -0.0033(7) 0.0015(7) 0.0003(7)
C12 0.0214(9) 0.0199(9) 0.0189(9) -0.0013(7) 0.0043(7) 0.0009(7)
C13 0.0184(9) 0.0241(10) 0.0245(9) 0.0010(7) 0.0058(7) 0.0023(8)
C14 0.0439(14) 0.0559(16) 0.0464(15) 0.0052(12) 0.0266(12) 0.0025(12)
C15 0.0273(10) 0.0360(12) 0.0289(11) -0.0059(9) 0.0075(8) 0.0063(9)
C16 0.0284(12) 0.0652(17) 0.0447(14) -0.0115(12) 0.0048(10) 0.0033(11)
C17 0.0386(12) 0.0348(12) 0.0265(11) -0.0031(9) 0.0020(9) 0.0009(10)
C18 0.0273(10) 0.0258(10) 0.0307(11) -0.0019(8) 0.0025(8) 0.0027(8)
C19 0.0305(12) 0.0477(14) 0.0483(14) -0.0175(12) 0.0101(10) -0.0070(11)
C20 0.0193(9) 0.0252(10) 0.0198(9) -0.0005(7) 0.0046(7) -0.0003(7)
C21 0.0272(11) 0.0403(13) 0.0385(12) 0.0031(10) -0.0043(9) -0.0044(10)
C22 0.0241(10) 0.0279(11) 0.0253(10) -0.0007(8) 0.0029(8) -0.0049(8)
C23 0.0423(13) 0.0359(12) 0.0352(12) -0.0037(10) 0.0082(10) -0.0065(10)
C24 0.0310(11) 0.0403(13) 0.0385(12) 0.0026(10) 0.0085(9) -0.0070(10)
C25 0.0253(10) 0.0339(12) 0.0308(11) 0.0005(9) 0.0069(8) -0.0031(9)
C26 0.0496(15) 0.0701(18) 0.0304(12) -0.0062(12) 0.0110(11) -0.0250(13)
C27 0.0232(9) 0.0234(10) 0.0241(9) 0.0013(8) 0.0022(7) 0.0044(8)
C28 0.0592(17) 0.0481(15) 0.0417(14) -0.0123(12) 0.0056(12) -0.0144(13)
C29 0.0316(11) 0.0351(12) 0.0241(10) -0.0043(8) 0.0014(8) -0.0010(9)
C30 0.0277(11) 0.0572(15) 0.0367(13) -0.0024(11) 0.0045(10) -0.0009(11)
C31 0.069(2) 0.080(2) 0.0347(14) 0.0059(14) -0.0061(13) 0.0171(16)
C32 0.0392(12) 0.0455(13) 0.0286(11) 0.0081(10) 0.0004(9) 0.0067(11)
C33 0.086(3) 0.110(3) 0.095(3) 0.077(3) -0.026(2) -0.039(2)
C34 0.0202(9) 0.0227(10) 0.0251(10) 0.0025(7) 0.0047(7) 0.0011(8)
C35 0.0247(10) 0.0310(11) 0.0243(10) 0.0053(8) 0.0010(8) 0.0027(8)
C36 0.0169(8) 0.0261(10) 0.0249(10) -0.0019(8) 0.0023(7) 0.0030(8)
C37 0.0235(10) 0.0269(11) 0.0339(11) -0.0045(8) 0.0063(8) 0.0037(8)
C38 0.0249(9) 0.0266(10) 0.0231(10) 0.0009(8) 0.0066(8) 0.0029(8)
C39 0.0351(12) 0.0312(12) 0.0367(12) 0.0046(9) 0.0137(10) -0.0003(9)
C40 0.0190(9) 0.0216(9) 0.0203(9) -0.0015(7) 0.0036(7) 0.0040(7)
C41 0.0174(8) 0.0212(9) 0.0221(9) -0.0001(7) 0.0015(7) 0.0015(7)
C42 0.0190(9) 0.0196(9) 0.0194(9) 0.0007(7) -0.0009(7) 0.0024(7)
C43 0.0205(9) 0.0202(9) 0.0170(8) 0.0013(7) 0.0021(7) 0.0025(7)
C44 0.0196(9) 0.0195(9) 0.0194(9) 0.0023(7) 0.0019(7) 0.0016(7)
C45 0.0210(9) 0.0188(9) 0.0192(9) 0.0002(7) 0.0017(7) 0.0011(7)
C46 0.0215(9) 0.0269(10) 0.0236(10) -0.0042(8) 0.0062(7) -0.0007(8)
C47 0.0301(12) 0.0762(19) 0.0352(13) -0.0170(12) 0.0067(10) -0.0032(12)
C48 0.0227(10) 0.0406(12) 0.0330(11) -0.0134(9) 0.0090(8) -0.0031(9)
C49 0.0256(10) 0.0472(14) 0.0382(12) -0.0038(10) 0.0100(9) -0.0071(10)
C50 0.0368(13) 0.0385(14) 0.0626(17) 0.0040(12) 0.0107(12) 0.0058(11)
C51 0.0378(12) 0.0239(11) 0.0400(12) -0.0028(9) 0.0080(10) 0.0012(9)
C52 0.0586(16) 0.0391(14) 0.0441(14) 0.0073(11) 0.0182(12) 0.0101(12)
C53 0.0213(9) 0.0255(10) 0.0227(9) -0.0030(8) -0.0004(7) 0.0001(8)
C54 0.0654(19) 0.0537(17) 0.063(2) -0.0042(14) -0.0050(16) 0.0230(15)
C55 0.0402(13) 0.0544(16) 0.0465(15) 0.0047(12) -0.0010(11) 0.0122(12)
C56 0.0494(17) 0.080(2) 0.078(2) -0.0049(18) -0.0237(16) 0.0210(16)
C57 0.0547(17) 0.0577(17) 0.066(2) -0.0154(14) -0.0085(15) -0.0127(14)
C58 0.0490(14) 0.0461(14) 0.0309(12) -0.0057(10) -0.0145(10) 0.0017(12)
C59 0.0712(19) 0.0459(15) 0.0396(14) -0.0139(12) 0.0004(13) 0.0081(14)
C60 0.0201(9) 0.0256(10) 0.0196(9) -0.0008(7) 0.0042(7) 0.0001(8)
C61 0.0337(12) 0.0467(14) 0.0424(13) 0.0154(11) 0.0098(10) 0.0113(11)
C62 0.0292(10) 0.0238(10) 0.0260(10) 0.0018(8) 0.0038(8) 0.0015(8)
C63 0.0451(13) 0.0289(11) 0.0267(11) 0.0020(9) 0.0065(9) 0.0017(10)
C64 0.0320(12) 0.0541(15) 0.0335(12) -0.0053(11) 0.0099(10) 0.0037(11)
C65 0.0246(10) 0.0436(13) 0.0280(11) -0.0012(9) 0.0070(8) -0.0092(9)
C66 0.0239(11) 0.091(2) 0.0422(14) -0.0021(14) 0.0026(10) -0.0084(13)
C67 0.0177(9) 0.0307(11) 0.0279(10) -0.0059(8) 0.0041(8) -0.0002(8)
C68 0.0300(11) 0.0315(12) 0.0419(13) 0.0000(9) 0.0149(10) -0.0051(9)
C69 0.0253(9) 0.0263(10) 0.0183(9) -0.0013(7) 0.0057(7) -0.0013(8)
C70 0.0313(11) 0.0289(11) 0.0333(11) -0.0049(9) 0.0112(9) 0.0036(9)
C71 0.0233(9) 0.0241(10) 0.0239(10) -0.0058(8) 0.0052(8) -0.0031(8)
C72 0.0248(10) 0.0368(12) 0.0234(10) -0.0056(8) 0.0002(8) -0.0030(9)
Si1 0.0232(3) 0.0223(3) 0.0242(3) 0.0003(2) 0.0063(2) 0.0038(2)
Si2 0.0187(3) 0.0237(3) 0.0267(3) -0.0001(2) 0.0051(2) -0.0007(2)
Si3 0.0235(3) 0.0299(3) 0.0203(3) -0.0005(2) 0.0015(2) 0.0045(2)
Si4 0.0231(3) 0.0264(3) 0.0338(3) -0.0092(2) 0.0102(2) -0.0029(2)
Si5 0.0293(3) 0.0383(3) 0.0258(3) -0.0024(2) -0.0048(2) 0.0056(3)
Si6 0.0242(3) 0.0242(3) 0.0207(3) -0.0024(2) 0.0055(2) -0.0044(2)

loop_
_atom_type_symbol
_atom_type_description
_atom_type_scat_dispersion_real
_atom_type_scat_dispersion_imag
_atom_type_scat_source
C C 0.0033 0.0016 'International Tables Vol C Tables 4.2.6.8 and 6.1.1.4'
H H 0.0000 0.0000 'International Tables Vol C Tables 4.2.6.8 and 6.1.1.4'
Si Si 0.0817 0.0704 'International Tables Vol C Tables 4.2.6.8 and 6.1.1.4'

loop_
_geom_angle_atom_site_label_1
_geom_angle_atom_site_label_2
_geom_angle_atom_site_label_3
_geom_angle
_geom_angle_site_symmetry_1
_geom_angle_site_symmetry_3
C12 C7 C8 120.37(16) . .
C12 C7 C13 119.95(16) . .
C8 C7 C13 119.67(16) . .
C9 C8 C7 119.58(17) . .
C9 C8 C34 120.21(16) . .
C7 C8 C34 120.03(16) . .
C10 C9 C8 120.15(16) . .
C10 C9 C20 119.80(16) . .
C8 C9 C20 120.03(16) . .
C11 C10 C9 120.07(16) . .
C11 C10 C36 120.89(16) . .
C9 C10 C36 118.92(16) . .
C10 C11 C12 119.88(17) . .
C10 C11 C27 120.54(16) . .
C12 C11 C27 119.58(16) . .
C7 C12 C11 119.94(16) . .
C7 C12 C38 119.88(16) . .
C11 C12 C38 120.10(16) . .
C7 C13 Si1 116.09(13) . .
C14 C15 C16 111.3(2) . .
C14 C15 Si1 112.66(15) . .
C16 C15 Si1 112.08(15) . .
C19 C18 C17 109.70(18) . .
C19 C18 Si1 112.02(15) . .
C17 C18 Si1 110.70(14) . .
C9 C20 Si2 114.02(13) . .
C23 C22 C21 109.79(17) . .
C23 C22 Si2 112.37(15) . .
C21 C22 Si2 114.70(15) . .
C24 C25 C26 109.60(19) . .
C24 C25 Si2 110.89(15) . .
C26 C25 Si2 111.58(15) . .
C11 C27 Si3 113.63(13) . .
C30 C29 C28 110.22(19) . .
C30 C29 Si3 113.41(16) . .
C28 C29 Si3 113.07(16) . .
C33 C32 C31 109.5(3) . .
C33 C32 Si3 111.63(18) . .
C31 C32 Si3 111.71(18) . .
C8 C34 C35 110.90(16) . .
C10 C36 C37 111.41(15) . .
C12 C38 C39 111.96(16) . .
C41 C40 C45 120.22(16) . .
C41 C40 C46 119.57(16) . .
C45 C40 C46 120.15(16) . .
C40 C41 C42 120.08(16) . .
C40 C41 C67 119.89(16) . .
C42 C41 C67 119.92(16) . .
C41 C42 C43 119.66(17) . .
C41 C42 C53 121.17(16) . .
C43 C42 C53 119.07(16) . .
C44 C43 C42 120.09(16) . .
C44 C43 C69 119.88(16) . .
C42 C43 C69 119.95(16) . .
C45 C44 C43 120.08(16) . .
C45 C44 C60 120.49(16) . .
C43 C44 C60 119.42(16) . .
C44 C45 C40 119.86(17) . .
C44 C45 C71 119.97(16) . .
C40 C45 C71 120.02(16) . .
C40 C46 Si4 120.30(14) . .
C47 C48 C49 110.4(2) . .
C47 C48 Si4 112.45(15) . .
C49 C48 Si4 112.26(14) . .
C52 C51 C50 110.10(19) . .
C52 C51 Si4 110.47(17) . .
C50 C51 Si4 112.51(17) . .
C42 C53 Si5 119.10(13) . .
C54 C55 C56 109.9(2) . .
C54 C55 Si5 109.94(19) . .
C56 C55 Si5 112.0(2) . .
C59 C58 C57 110.2(2) . .
C59 C58 Si5 111.15(17) . .
C57 C58 Si5 112.32(18) . .
C44 C60 Si6 118.55(13) . .
C61 C62 C63 110.00(17) . .
C61 C62 Si6 112.32(15) . .
C63 C62 Si6 110.11(15) . .
C66 C65 C64 110.6(2) . .
C66 C65 Si6 112.22(16) . .
C64 C65 Si6 112.52(15) . .
C41 C67 C68 112.74(16) . .
C43 C69 C70 112.90(16) . .
C45 C71 C72 111.65(16) . .
C15 Si1 C18 111.32(10) . .
C15 Si1 C13 108.92(9) . .
C18 Si1 C13 114.16(9) . .
C25 Si2 C22 112.38(9) . .
C25 Si2 C20 110.21(9) . .
C22 Si2 C20 112.24(9) . .
C32 Si3 C29 112.59(10) . .
C32 Si3 C27 109.46(10) . .
C29 Si3 C27 111.28(9) . .
C51 Si4 C48 111.17(10) . .
C51 Si4 C46 114.92(9) . .
C48 Si4 C46 107.38(10) . .
C55 Si5 C53 112.50(11) . .
C55 Si5 C58 111.17(12) . .
C53 Si5 C58 106.31(10) . .
C62 Si6 C65 110.21(9) . .
C62 Si6 C60 115.32(9) . .
C65 Si6 C60 108.34(9) . .

loop_
_geom_bond_atom_site_label_1
_geom_bond_atom_site_label_2
_geom_bond_distance
_geom_bond_site_symmetry_2
C7 C12 1.403(3) .
C7 C8 1.413(2) .
C7 C13 1.521(2) .
C8 C9 1.410(2) .
C8 C34 1.513(3) .
C9 C10 1.409(3) .
C9 C20 1.517(2) .
C10 C11 1.408(2) .
C10 C36 1.521(2) .
C11 C12 1.414(2) .
C11 C27 1.520(3) .
C12 C38 1.519(2) .
C13 Si1 1.8979(19) .
C14 C15 1.530(3) .
C15 C16 1.530(3) .
C15 Si1 1.888(2) .
C17 C18 1.535(3) .
C18 C19 1.531(3) .
C18 Si1 1.890(2) .
C20 Si2 1.9007(19) .
C21 C22 1.535(3) .
C22 C23 1.529(3) .
C22 Si2 1.896(2) .
C24 C25 1.529(3) .
C25 C26 1.538(3) .
C25 Si2 1.881(2) .
C27 Si3 1.888(2) .
C28 C29 1.535(3) .
C29 C30 1.530(3) .
C29 Si3 1.885(2) .
C31 C32 1.523(4) .
C32 C33 1.507(4) .
C32 Si3 1.884(2) .
C34 C35 1.530(3) .
C36 C37 1.532(3) .
C38 C39 1.534(3) .
C40 C41 1.402(3) .
C40 C45 1.408(2) .
C40 C46 1.525(2) .
C41 C42 1.409(2) .
C41 C67 1.518(2) .
C42 C43 1.411(2) .
C42 C53 1.517(3) .
C43 C44 1.406(3) .
C43 C69 1.515(2) .
C44 C45 1.404(2) .
C44 C60 1.524(2) .
C45 C71 1.518(3) .
C46 Si4 1.901(2) .
C47 C48 1.526(3) .
C48 C49 1.539(3) .
C48 Si4 1.884(2) .
C50 C51 1.542(3) .
C51 C52 1.527(3) .
C51 Si4 1.881(2) .
C53 Si5 1.892(2) .
C54 C55 1.521(4) .
C55 C56 1.543(4) .
C55 Si5 1.874(3) .
C57 C58 1.533(4) .
C58 C59 1.515(4) .
C58 Si5 1.901(2) .
C60 Si6 1.8941(19) .
C61 C62 1.531(3) .
C62 C63 1.536(3) .
C62 Si6 1.886(2) .
C64 C65 1.533(3) .
C65 C66 1.527(3) .
C65 Si6 1.887(2) .
C67 C68 1.530(3) .
C69 C70 1.529(3) .
C71 C72 1.533(3) .

loop_
_geom_torsion_atom_site_label_1
_geom_torsion_atom_site_label_2
_geom_torsion_atom_site_label_3
_geom_torsion_atom_site_label_4
_geom_torsion
_geom_torsion_site_symmetry_1
_geom_torsion_site_symmetry_2
_geom_torsion_site_symmetry_3
_geom_torsion_site_symmetry_4
C12 C7 C8 C9 1.5(3) . . . .
C13 C7 C8 C9 -179.71(16) . . . .
C12 C7 C8 C34 176.66(17) . . . .
C13 C7 C8 C34 -4.6(3) . . . .
C7 C8 C9 C10 -1.1(3) . . . .
C34 C8 C9 C10 -176.20(16) . . . .
C7 C8 C9 C20 -179.52(16) . . . .
C34 C8 C9 C20 5.4(3) . . . .
C8 C9 C10 C11 0.1(3) . . . .
C20 C9 C10 C11 178.51(16) . . . .
C8 C9 C10 C36 176.04(16) . . . .
C20 C9 C10 C36 -5.5(2) . . . .
C9 C10 C11 C12 0.5(3) . . . .
C36 C10 C11 C12 -175.39(16) . . . .
C9 C10 C11 C27 -179.96(16) . . . .
C36 C10 C11 C27 4.1(3) . . . .
C8 C7 C12 C11 -1.0(3) . . . .
C13 C7 C12 C11 -179.71(16) . . . .
C8 C7 C12 C38 -177.66(17) . . . .
C13 C7 C12 C38 3.6(3) . . . .
C10 C11 C12 C7 -0.1(3) . . . .
C27 C11 C12 C7 -179.60(17) . . . .
C10 C11 C12 C38 176.62(17) . . . .
C27 C11 C12 C38 -2.9(3) . . . .
C12 C7 C13 Si1 88.91(19) . . . .
C8 C7 C13 Si1 -89.86(19) . . . .
C10 C9 C20 Si2 -91.66(18) . . . .
C8 C9 C20 Si2 86.78(18) . . . .
C10 C11 C27 Si3 95.53(18) . . . .
C12 C11 C27 Si3 -84.94(19) . . . .
C9 C8 C34 C35 87.3(2) . . . .
C7 C8 C34 C35 -87.8(2) . . . .
C11 C10 C36 C37 92.9(2) . . . .
C9 C10 C36 C37 -83.0(2) . . . .
C7 C12 C38 C39 86.3(2) . . . .
C11 C12 C38 C39 -90.4(2) . . . .
C45 C40 C41 C42 1.3(3) . . . .
C46 C40 C41 C42 -175.81(17) . . . .
C45 C40 C41 C67 177.46(17) . . . .
C46 C40 C41 C67 0.3(3) . . . .
C40 C41 C42 C43 -0.4(3) . . . .
C67 C41 C42 C43 -176.56(16) . . . .
C40 C41 C42 C53 175.90(17) . . . .
C67 C41 C42 C53 -0.2(3) . . . .
C41 C42 C43 C44 0.0(3) . . . .
C53 C42 C43 C44 -176.43(16) . . . .
C41 C42 C43 C69 176.44(16) . . . .
C53 C42 C43 C69 0.0(3) . . . .
C42 C43 C44 C45 -0.4(3) . . . .
C69 C43 C44 C45 -176.89(17) . . . .
C42 C43 C44 C60 178.37(16) . . . .
C69 C43 C44 C60 1.9(3) . . . .
C43 C44 C45 C40 1.3(3) . . . .
C60 C44 C45 C40 -177.47(16) . . . .
C43 C44 C45 C71 176.80(17) . . . .
C60 C44 C45 C71 -2.0(3) . . . .
C41 C40 C45 C44 -1.8(3) . . . .
C46 C40 C45 C44 175.35(17) . . . .
C41 C40 C45 C71 -177.25(17) . . . .
C46 C40 C45 C71 -0.1(3) . . . .
C41 C40 C46 Si4 -90.5(2) . . . .
C45 C40 C46 Si4 92.35(19) . . . .
C41 C42 C53 Si5 101.28(19) . . . .
C43 C42 C53 Si5 -82.38(19) . . . .
C45 C44 C60 Si6 -92.76(19) . . . .
C43 C44 C60 Si6 88.45(19) . . . .
C40 C41 C67 C68 -87.8(2) . . . .
C42 C41 C67 C68 88.3(2) . . . .
C44 C43 C69 C70 87.3(2) . . . .
C42 C43 C69 C70 -89.2(2) . . . .
C44 C45 C71 C72 -86.7(2) . . . .
C40 C45 C71 C72 88.7(2) . . . .
C14 C15 Si1 C18 -64.14(19) . . . .
C16 C15 Si1 C18 169.42(16) . . . .
C14 C15 Si1 C13 62.60(19) . . . .
C16 C15 Si1 C13 -63.84(18) . . . .
C19 C18 Si1 C15 -164.33(15) . . . .
C17 C18 Si1 C15 -41.54(17) . . . .
C19 C18 Si1 C13 71.85(17) . . . .
C17 C18 Si1 C13 -165.36(14) . . . .
C7 C13 Si1 C15 -154.49(14) . . . .
C7 C13 Si1 C18 -29.39(17) . . . .
C24 C25 Si2 C22 -66.03(18) . . . .
C26 C25 Si2 C22 171.48(16) . . . .
C24 C25 Si2 C20 167.98(15) . . . .
C26 C25 Si2 C20 45.49(19) . . . .
C23 C22 Si2 C25 99.15(16) . . . .
C21 C22 Si2 C25 -27.17(18) . . . .
C23 C22 Si2 C20 -135.96(14) . . . .
C21 C22 Si2 C20 97.72(16) . . . .
C9 C20 Si2 C25 161.01(14) . . . .
C9 C20 Si2 C22 34.94(16) . . . .
C33 C32 Si3 C29 -174.7(2) . . . .
C31 C32 Si3 C29 62.3(2) . . . .
C33 C32 Si3 C27 -50.4(3) . . . .
C31 C32 Si3 C27 -173.33(18) . . . .
C30 C29 Si3 C32 37.03(19) . . . .
C28 C29 Si3 C32 -89.40(19) . . . .
C30 C29 Si3 C27 -86.30(17) . . . .
C28 C29 Si3 C27 147.28(17) . . . .
C11 C27 Si3 C32 171.75(14) . . . .
C11 C27 Si3 C29 -63.16(16) . . . .
C52 C51 Si4 C48 165.33(15) . . . .
C50 C51 Si4 C48 41.85(19) . . . .
C52 C51 Si4 C46 -72.45(17) . . . .
C50 C51 Si4 C46 164.07(15) . . . .
C47 C48 Si4 C51 -174.86(17) . . . .
C49 C48 Si4 C51 59.88(19) . . . .
C47 C48 Si4 C46 58.65(19) . . . .
C49 C48 Si4 C46 -66.61(18) . . . .
C40 C46 Si4 C51 32.28(18) . . . .
C40 C46 Si4 C48 156.52(15) . . . .
C54 C55 Si5 C53 76.0(2) . . . .
C56 C55 Si5 C53 -161.5(2) . . . .
C54 C55 Si5 C58 -164.85(19) . . . .
C56 C55 Si5 C58 -42.4(2) . . . .
C42 C53 Si5 C55 -78.33(17) . . . .
C42 C53 Si5 C58 159.76(15) . . . .
C59 C58 Si5 C55 165.23(18) . . . .
C57 C58 Si5 C55 -70.8(2) . . . .
C59 C58 Si5 C53 -72.0(2) . . . .
C57 C58 Si5 C53 51.9(2) . . . .
C61 C62 Si6 C65 -170.70(15) . . . .
C63 C62 Si6 C65 -47.74(17) . . . .
C61 C62 Si6 C60 66.27(17) . . . .
C63 C62 Si6 C60 -170.77(13) . . . .
C66 C65 Si6 C62 176.90(17) . . . .
C64 C65 Si6 C62 -57.53(19) . . . .
C66 C65 Si6 C60 -56.1(2) . . . .
C64 C65 Si6 C60 69.49(18) . . . .
C44 C60 Si6 C62 -33.20(17) . . . .
C44 C60 Si6 C65 -157.22(14) . . . .
